data_7131531
loop_
_publ_author_name
'Jackson, Ross A.'
'Matthews, Aidan J. R.'
'Vasko, Petra'
'Mahon, Mary F.'
'Hicks, Jamie'
'Liptrot, David J.'

_publ_section_title
;
 An acyclic aluminyl anion.
;
_journal_issue 35
_journal_name_full 'Chemical communications (Cambridge, England)'
_journal_page_first 5277
_journal_page_last 5280
_journal_paper_doi 10.1039/d3cc01317k
_journal_volume 59
_journal_year 2023
_chemical_absolute_configuration unk
_chemical_formula_moiety '0.5(C60 H104 Al2 K2 N4 Si4)'
_chemical_formula_sum 'C36 H58 Al K N2 Si2'
_chemical_formula_weight 641.10
_space_group_crystal_system orthorhombic
_space_group_IT_number 18
_space_group_name_Hall 'P 2 2ab'
_space_group_name_H-M_alt 'P 21 21 2'
_atom_sites_solution_hydrogens geom
_atom_sites_solution_primary dual
_audit_creation_date 2022-11-07
_audit_creation_method
;
Olex2 1.5
(compiled 2022.04.07 svn.rca3783a0 for OlexSys, GUI svn.r6498)
;
_audit_update_record
;
2022-11-09 deposited with the CCDC.	2023-04-06 downloaded from the CCDC.
;
_cell_angle_alpha 90
_cell_angle_beta 90
_cell_angle_gamma 90
_cell_formula_units_Z 8
_cell_length_a 22.1102(5)
_cell_length_b 33.7684(8)
_cell_length_c 10.7300(3)
_cell_measurement_reflns_used 21200
_cell_measurement_temperature 150.00(10)
_cell_measurement_theta_max 25.3320
_cell_measurement_theta_min 3.5940
_cell_volume 8011.3(3)
_computing_cell_refinement 'CrysAlisPro 1.171.42.49 (Rigaku OD, 2022)'
_computing_data_collection 'CrysAlisPro 1.171.42.49 (Rigaku OD, 2022)'
_computing_data_reduction 'CrysAlisPro 1.171.42.49 (Rigaku OD, 2022)'
_computing_molecular_graphics 'Olex2 1.5 (Dolomanov et al., 2009)'
_computing_publication_material 'Olex2 1.5 (Dolomanov et al., 2009)'
_computing_structure_refinement 'SHELXL 2014/3 (Sheldrick, 2015)'
_computing_structure_solution 'SHELXT 2014/5 (Sheldrick, 2014)'
_diffrn_ambient_environment N~2~
_diffrn_ambient_temperature 150.00(10)
_diffrn_detector 'CCD plate'
_diffrn_detector_area_resol_mean 8.1297
_diffrn_detector_type EosS2
_diffrn_measured_fraction_theta_full 0.976
_diffrn_measured_fraction_theta_max 0.996
_diffrn_measurement_device 'four-circle diffractometer'
_diffrn_measurement_device_type 'SuperNova, Dual, Cu at home/near, EosS2'
_diffrn_measurement_method '\w scans'
_diffrn_radiation_monochromator mirror
_diffrn_radiation_probe x-ray
_diffrn_radiation_type 'Mo K\a'
_diffrn_radiation_wavelength 0.71073
_diffrn_reflns_av_R_equivalents 0.0785
_diffrn_reflns_av_unetI/netI 0.0458
_diffrn_reflns_Laue_measured_fraction_full 0.976
_diffrn_reflns_Laue_measured_fraction_max 0.996
_diffrn_reflns_limit_h_max 26
_diffrn_reflns_limit_h_min -26
_diffrn_reflns_limit_k_max 40
_diffrn_reflns_limit_k_min -40
_diffrn_reflns_limit_l_max 12
_diffrn_reflns_limit_l_min -12
_diffrn_reflns_number 86594
_diffrn_reflns_point_group_measured_fraction_full 0.976
_diffrn_reflns_point_group_measured_fraction_max 0.997
_diffrn_reflns_theta_full 25.242
_diffrn_reflns_theta_max 25.042
_diffrn_reflns_theta_min 3.304
_diffrn_source 'micro-focus sealed X-ray tube'
_diffrn_source_type 'SuperNova (Mo) X-ray Source'
_exptl_absorpt_coefficient_mu 0.239
_exptl_absorpt_correction_T_max 1.00000
_exptl_absorpt_correction_T_min 0.70576
_exptl_absorpt_correction_type multi-scan
_exptl_absorpt_process_details
;
CrysAlisPro 1.171.42.49 (Rigaku Oxford Diffraction, 2022)
Empirical absorption correction using spherical harmonics,
implemented in SCALE3 ABSPACK scaling algorithm.

Empirical correction (ABSPACK) includes:
- Absorption correction using spherical harmonics
- Frame scaling
- B-factor correction
;
_exptl_crystal_colour yellow
_exptl_crystal_colour_primary yellow
_exptl_crystal_density_diffrn 1.063
_exptl_crystal_description block
_exptl_crystal_F_000 2784
_exptl_crystal_size_max 0.345
_exptl_crystal_size_mid 0.275
_exptl_crystal_size_min 0.068
_refine_diff_density_max 0.671
_refine_diff_density_min -0.263
_refine_diff_density_rms 0.068
_refine_ls_abs_structure_details
;
 Refined as an inversion twin.
;
_refine_ls_abs_structure_Flack 0.41(7)
_refine_ls_extinction_method none
_refine_ls_goodness_of_fit_ref 1.073
_refine_ls_hydrogen_treatment constr
_refine_ls_matrix_type full
_refine_ls_number_parameters 678
_refine_ls_number_reflns 14148
_refine_ls_number_restraints 0
_refine_ls_restrained_S_all 1.073
_refine_ls_R_factor_all 0.0616
_refine_ls_R_factor_gt 0.0578
_refine_ls_shift/su_max 0.001
_refine_ls_shift/su_mean 0.000
_refine_ls_structure_factor_coef Fsqd
_refine_ls_weighting_details 'w=1/[\s^2^(Fo^2^)+(0.0811P)^2^+3.6614P] where P=(Fo^2^+2Fc^2^)/3'
_refine_ls_weighting_scheme calc
_refine_ls_wR_factor_gt 0.1562
_refine_ls_wR_factor_ref 0.1595
_reflns_Friedel_coverage 0.815
_reflns_Friedel_fraction_full 0.977
_reflns_Friedel_fraction_max 0.998
_reflns_number_gt 13016
_reflns_number_total 14148
_reflns_threshold_expression 'I > 2\s(I)'
_cod_data_source_file d3cc01317k2.cif
_cod_data_source_block ajrm242
_cod_depositor_comments 'Adding full bibliography for 7131527--7131531.cif.'
_cod_database_code 7131531
_shelxl_version_number 2014-3
_shelx_space_group_comment
;
The symmetry employed for this shelxl refinement is uniquely defined
by the following loop, which should always be used as a source of
symmetry information in preference to the above space-group names.
They are only intended as comments.
;
_shelx_estimated_absorpt_t_max 0.983
_shelx_estimated_absorpt_t_min 0.923
_olex2_refinement_description
;
1. Twinned data refinement
 Scales: 0.59(7)
 0.41(7)
2. Fixed Uiso
 At 1.2 times of:
  All C(H) groups
 At 1.5 times of:
  All C(H,H,H) groups
3.a Ternary CH refined with riding coordinates:
 C7(H7), C10(H10), C25(H25), C28(H28), C7A(H7A), C10A(H10A), C25A(H25A),
 C28A(H28A)
3.b Aromatic/amide H refined with riding coordinates:
 C3(H3), C4(H4), C5(H5), C21(H21), C22(H22), C23(H23), C3A(H3A), C4A(H4A),
 C5A(H5A), C21A(H21A), C22A(H22A), C23A(H23A)
3.c Idealised Me refined as rotating group:
 C8(H8A,H8B,H8C), C9(H9A,H9B,H9C), C11(H11A,H11B,H11C), C12(H12A,H12B,H12C),
 C13(H13A,H13B,H13C), C14(H14A,H14B,H14C), C15(H15A,H15B,H15C), C16(H16A,H16B,
 H16C), C17(H17A,H17B,H17C), C18(H18A,H18B,H18C), C26(H26A,H26B,H26C), C27(H27A,
 H27B,H27C), C29(H29A,H29B,H29C), C30(H30A,H30B,H30C), C8A(H8AA,H8AB,H8AC),
 C9A(H9AA,H9AB,H9AC), C11A(H11D,H11E,H11F), C12A(H12D,H12E,H12F), C13A(H13D,
 H13E,H13F), C14A(H14D,H14E,H14F), C15A(H15D,H15E,H15F), C16A(H16D,H16E,H16F),
 C17A(H17D,H17E,H17F), C18A(H18D,H18E,H18F), C26A(H26D,H26E,H26F), C27A(H27D,
 H27E,H27F), C29A(H29D,H29E,H29F), C30A(H30D,H30E,H30F)
;
_smtbx_masks_void_probe_radius 1.2
_smtbx_masks_void_truncation_radius 1.2

loop_
_space_group_symop_operation_xyz
'x, y, z'
'-x, -y, z'
'-x+1/2, y+1/2, -z'
'x+1/2, -y+1/2, -z'

loop_
_atom_site_label
_atom_site_type_symbol
_atom_site_fract_x
_atom_site_fract_y
_atom_site_fract_z
_atom_site_U_iso_or_equiv
_atom_site_adp_type
_atom_site_occupancy
_atom_site_site_symmetry_order
_atom_site_calc_flag
_atom_site_refinement_flags_posn
_atom_site_refinement_flags_adp
_atom_site_refinement_flags_occupancy
_atom_site_disorder_assembly
_atom_site_disorder_group
K1 K 0.40586(4) 0.50100(3) 0.34676(9) 0.0308(2) Uani 1 1 d . . . . .
Si1 Si 0.43575(6) 0.66881(4) 0.22357(14) 0.0352(3) Uani 1 1 d . . . . .
Si2 Si 0.57515(6) 0.66175(4) 0.52157(14) 0.0375(3) Uani 1 1 d . . . . .
Al1 Al 0.50313(5) 0.58903(4) 0.35988(11) 0.0247(3) Uani 1 1 d . . . . .
N1 N 0.44225(14) 0.62088(10) 0.2811(4) 0.0265(8) Uani 1 1 d . . . . .
N2 N 0.56720(15) 0.61703(10) 0.4416(4) 0.0272(8) Uani 1 1 d . . . . .
C1 C 0.38951(17) 0.59611(12) 0.2620(4) 0.0221(9) Uani 1 1 d . . . . .
C2 C 0.34680(18) 0.59198(12) 0.3591(5) 0.0265(9) Uani 1 1 d . . . . .
C3 C 0.29690(19) 0.56583(14) 0.3391(5) 0.0343(11) Uani 1 1 d . . . . .
H3 H 0.2676 0.5627 0.4030 0.041 Uiso 1 1 calc R U . . .
C4 C 0.2903(2) 0.54507(14) 0.2300(5) 0.0364(11) Uani 1 1 d . . . . .
H4 H 0.2572 0.5275 0.2193 0.044 Uiso 1 1 calc R U . . .
C5 C 0.3321(2) 0.55002(13) 0.1362(4) 0.0320(10) Uani 1 1 d . . . . .
H5 H 0.3270 0.5360 0.0602 0.038 Uiso 1 1 calc R U . . .
C6 C 0.3817(2) 0.57503(13) 0.1497(5) 0.0307(10) Uani 1 1 d . . . . .
C7 C 0.3501(2) 0.61502(15) 0.4781(4) 0.0351(11) Uani 1 1 d . . . . .
H7 H 0.3851 0.6336 0.4701 0.042 Uiso 1 1 calc R U . . .
C8 C 0.2940(3) 0.6404(2) 0.4983(7) 0.0684(19) Uani 1 1 d . . . . .
H8A H 0.2899 0.6592 0.4293 0.103 Uiso 1 1 calc R U . . .
H8B H 0.2979 0.6549 0.5769 0.103 Uiso 1 1 calc R U . . .
H8C H 0.2582 0.6233 0.5016 0.103 Uiso 1 1 calc R U . . .
C9 C 0.3627(3) 0.5891(2) 0.5892(6) 0.077(2) Uani 1 1 d . . . . .
H9A H 0.3343 0.5668 0.5898 0.115 Uiso 1 1 calc R U . . .
H9B H 0.3577 0.6046 0.6658 0.115 Uiso 1 1 calc R U . . .
H9C H 0.4042 0.5790 0.5844 0.115 Uiso 1 1 calc R U . . .
C10 C 0.4255(2) 0.57895(15) 0.0415(5) 0.0414(12) Uani 1 1 d . . . . .
H10 H 0.4521 0.6024 0.0578 0.050 Uiso 1 1 calc R U . . .
C11 C 0.3928(3) 0.58559(19) -0.0875(5) 0.0604(17) Uani 1 1 d . . . . .
H11A H 0.4210 0.5978 -0.1465 0.091 Uiso 1 1 calc R U . . .
H11B H 0.3579 0.6031 -0.0756 0.091 Uiso 1 1 calc R U . . .
H11C H 0.3790 0.5601 -0.1204 0.091 Uiso 1 1 calc R U . . .
C12 C 0.4657(2) 0.54226(17) 0.0327(5) 0.0485(13) Uani 1 1 d . . . . .
H12A H 0.4405 0.5188 0.0184 0.073 Uiso 1 1 calc R U . . .
H12B H 0.4883 0.5390 0.1106 0.073 Uiso 1 1 calc R U . . .
H12C H 0.4941 0.5454 -0.0367 0.073 Uiso 1 1 calc R U . . .
C13 C 0.4248(3) 0.70679(14) 0.3501(6) 0.0516(15) Uani 1 1 d . . . . .
H13A H 0.3849 0.7031 0.3885 0.077 Uiso 1 1 calc R U . . .
H13B H 0.4274 0.7334 0.3142 0.077 Uiso 1 1 calc R U . . .
H13C H 0.4563 0.7036 0.4135 0.077 Uiso 1 1 calc R U . . .
C14 C 0.3680(3) 0.67446(16) 0.1236(6) 0.0532(15) Uani 1 1 d . . . . .
H14A H 0.3730 0.6586 0.0478 0.080 Uiso 1 1 calc R U . . .
H14B H 0.3630 0.7024 0.1011 0.080 Uiso 1 1 calc R U . . .
H14C H 0.3322 0.6654 0.1691 0.080 Uiso 1 1 calc R U . . .
C15 C 0.5038(3) 0.68101(16) 0.1250(6) 0.0515(14) Uani 1 1 d . . . . .
H15A H 0.5396 0.6679 0.1595 0.077 Uiso 1 1 calc R U . . .
H15B H 0.5102 0.7097 0.1246 0.077 Uiso 1 1 calc R U . . .
H15C H 0.4970 0.6718 0.0395 0.077 Uiso 1 1 calc R U . . .
C16 C 0.5088(3) 0.67020(19) 0.6285(6) 0.0598(16) Uani 1 1 d . . . . .
H16A H 0.4712 0.6642 0.5841 0.090 Uiso 1 1 calc R U . . .
H16B H 0.5083 0.6979 0.6556 0.090 Uiso 1 1 calc R U . . .
H16C H 0.5124 0.6529 0.7015 0.090 Uiso 1 1 calc R U . . .
C17 C 0.5836(3) 0.70592(15) 0.4193(7) 0.0648(19) Uani 1 1 d . . . . .
H17A H 0.6208 0.7035 0.3702 0.097 Uiso 1 1 calc R U . . .
H17B H 0.5857 0.7298 0.4708 0.097 Uiso 1 1 calc R U . . .
H17C H 0.5488 0.7077 0.3631 0.097 Uiso 1 1 calc R U . . .
C18 C 0.6449(2) 0.66248(15) 0.6201(6) 0.0514(15) Uani 1 1 d . . . . .
H18A H 0.6427 0.6412 0.6821 0.077 Uiso 1 1 calc R U . . .
H18B H 0.6480 0.6881 0.6627 0.077 Uiso 1 1 calc R U . . .
H18C H 0.6805 0.6586 0.5672 0.077 Uiso 1 1 calc R U . . .
C19 C 0.61975(18) 0.59182(12) 0.4429(4) 0.0240(9) Uani 1 1 d . . . . .
C20 C 0.6334(2) 0.56790(13) 0.5466(5) 0.0313(10) Uani 1 1 d . . . . .
C21 C 0.6840(2) 0.54277(13) 0.5417(5) 0.0352(11) Uani 1 1 d . . . . .
H21 H 0.6930 0.5263 0.6109 0.042 Uiso 1 1 calc R U . . .
C22 C 0.72079(19) 0.54170(15) 0.4374(5) 0.0381(12) Uani 1 1 d . . . . .
H22 H 0.7551 0.5248 0.4360 0.046 Uiso 1 1 calc R U . . .
C23 C 0.70767(19) 0.56521(14) 0.3353(5) 0.0329(11) Uani 1 1 d . . . . .
H23 H 0.7325 0.5639 0.2632 0.039 Uiso 1 1 calc R U . . .
C24 C 0.65817(18) 0.59087(13) 0.3377(5) 0.0283(10) Uani 1 1 d . . . . .
C25 C 0.5947(2) 0.56756(16) 0.6614(5) 0.0385(11) Uani 1 1 d . . . . .
H25 H 0.5700 0.5924 0.6622 0.046 Uiso 1 1 calc R U . . .
C26 C 0.6308(2) 0.56564(19) 0.7835(5) 0.0529(15) Uani 1 1 d . . . . .
H26A H 0.6030 0.5674 0.8543 0.079 Uiso 1 1 calc R U . . .
H26B H 0.6595 0.5878 0.7866 0.079 Uiso 1 1 calc R U . . .
H26C H 0.6530 0.5406 0.7874 0.079 Uiso 1 1 calc R U . . .
C27 C 0.5516(2) 0.53241(16) 0.6602(5) 0.0447(13) Uani 1 1 d . . . . .
H27A H 0.5748 0.5078 0.6512 0.067 Uiso 1 1 calc R U . . .
H27B H 0.5235 0.5350 0.5901 0.067 Uiso 1 1 calc R U . . .
H27C H 0.5288 0.5317 0.7384 0.067 Uiso 1 1 calc R U . . .
C28 C 0.6476(2) 0.61790(14) 0.2247(5) 0.0351(11) Uani 1 1 d . . . . .
H28 H 0.6140 0.6365 0.2465 0.042 Uiso 1 1 calc R U . . .
C29 C 0.7033(3) 0.6429(2) 0.1933(7) 0.081(2) Uani 1 1 d . . . . .
H29A H 0.7185 0.6556 0.2693 0.121 Uiso 1 1 calc R U . . .
H29B H 0.6921 0.6634 0.1326 0.121 Uiso 1 1 calc R U . . .
H29C H 0.7348 0.6259 0.1578 0.121 Uiso 1 1 calc R U . . .
C30 C 0.6287(3) 0.5954(2) 0.1077(6) 0.0652(18) Uani 1 1 d . . . . .
H30A H 0.6590 0.5752 0.0885 0.098 Uiso 1 1 calc R U . . .
H30B H 0.6256 0.6140 0.0376 0.098 Uiso 1 1 calc R U . . .
H30C H 0.5894 0.5828 0.1217 0.098 Uiso 1 1 calc R U . . .
K1A K 0.40606(4) 1.00154(3) 0.12455(10) 0.0341(2) Uani 1 1 d . . . . .
Si1A Si 0.42658(6) 0.83325(4) -0.00328(19) 0.0527(5) Uani 1 1 d . . . . .
Si2A Si 0.56862(6) 0.83467(4) 0.28595(14) 0.0380(3) Uani 1 1 d . . . . .
Al1A Al 0.50211(5) 0.91047(4) 0.13138(12) 0.0262(3) Uani 1 1 d . . . . .
N1A N 0.43818(15) 0.88043(10) 0.0581(4) 0.0299(8) Uani 1 1 d . . . . .
N2A N 0.56387(15) 0.88111(10) 0.2160(3) 0.0275(8) Uani 1 1 d . . . . .
C1A C 0.38763(18) 0.90669(12) 0.0414(5) 0.0292(10) Uani 1 1 d . . . . .
C2A C 0.3794(2) 0.92687(14) -0.0730(5) 0.0337(11) Uani 1 1 d . . . . .
C3A C 0.3314(2) 0.95327(15) -0.0857(6) 0.0438(13) Uani 1 1 d . . . . .
H3A H 0.3267 0.9673 -0.1617 0.053 Uiso 1 1 calc R U . . .
C4A C 0.2903(2) 0.95952(14) 0.0097(6) 0.0447(14) Uani 1 1 d . . . . .
H4A H 0.2578 0.9776 -0.0006 0.054 Uiso 1 1 calc R U . . .
C5A C 0.2973(2) 0.93886(15) 0.1210(6) 0.0419(13) Uani 1 1 d . . . . .
H5A H 0.2689 0.9426 0.1863 0.050 Uiso 1 1 calc R U . . .
C6A C 0.34583(19) 0.91262(13) 0.1379(5) 0.0309(10) Uani 1 1 d . . . . .
C7A C 0.4235(3) 0.9232(2) -0.1798(5) 0.0554(16) Uani 1 1 d . . . . .
H7A H 0.4500 0.8998 -0.1634 0.066 Uiso 1 1 calc R U . . .
C8A C 0.3908(4) 0.9163(3) -0.3033(8) 0.120(4) Uani 1 1 d . . . . .
H8AA H 0.3635 0.8936 -0.2951 0.180 Uiso 1 1 calc R U . . .
H8AB H 0.4205 0.9109 -0.3689 0.180 Uiso 1 1 calc R U . . .
H8AC H 0.3674 0.9400 -0.3252 0.180 Uiso 1 1 calc R U . . .
C9A C 0.4633(3) 0.9592(2) -0.1910(6) 0.074(2) Uani 1 1 d . . . . .
H9AA H 0.4382 0.9826 -0.2065 0.110 Uiso 1 1 calc R U . . .
H9AB H 0.4916 0.9556 -0.2604 0.110 Uiso 1 1 calc R U . . .
H9AC H 0.4860 0.9629 -0.1135 0.110 Uiso 1 1 calc R U . . .
C10A C 0.3505(2) 0.89147(18) 0.2620(6) 0.0545(16) Uani 1 1 d . . . . .
H10A H 0.3840 0.8718 0.2551 0.065 Uiso 1 1 calc R U . . .
C11A C 0.2923(3) 0.8684(2) 0.2913(8) 0.085(3) Uani 1 1 d . . . . .
H11D H 0.2967 0.8549 0.3716 0.127 Uiso 1 1 calc R U . . .
H11E H 0.2850 0.8488 0.2257 0.127 Uiso 1 1 calc R U . . .
H11F H 0.2581 0.8868 0.2954 0.127 Uiso 1 1 calc R U . . .
C12A C 0.3659(4) 0.9190(3) 0.3674(6) 0.087(3) Uani 1 1 d . . . . .
H12D H 0.3357 0.9402 0.3718 0.130 Uiso 1 1 calc R U . . .
H12E H 0.4060 0.9305 0.3531 0.130 Uiso 1 1 calc R U . . .
H12F H 0.3661 0.9042 0.4459 0.130 Uiso 1 1 calc R U . . .
C13A C 0.4891(3) 0.8200(2) -0.1108(9) 0.087(3) Uani 1 1 d . . . . .
H13D H 0.4888 0.8380 -0.1825 0.131 Uiso 1 1 calc R U . . .
H13E H 0.4837 0.7927 -0.1398 0.131 Uiso 1 1 calc R U . . .
H13F H 0.5278 0.8223 -0.0670 0.131 Uiso 1 1 calc R U . . .
C14A C 0.3528(3) 0.83005(18) -0.0869(8) 0.073(2) Uani 1 1 d . . . . .
H14D H 0.3198 0.8359 -0.0288 0.110 Uiso 1 1 calc R U . . .
H14E H 0.3476 0.8033 -0.1207 0.110 Uiso 1 1 calc R U . . .
H14F H 0.3522 0.8493 -0.1553 0.110 Uiso 1 1 calc R U . . .
C15A C 0.4184(3) 0.79384(17) 0.1150(9) 0.086(3) Uani 1 1 d . . . . .
H15D H 0.4552 0.7926 0.1660 0.129 Uiso 1 1 calc R U . . .
H15E H 0.4122 0.7683 0.0734 0.129 Uiso 1 1 calc R U . . .
H15F H 0.3836 0.7997 0.1685 0.129 Uiso 1 1 calc R U . . .
C16A C 0.5798(2) 0.79322(14) 0.1752(6) 0.0477(13) Uani 1 1 d . . . . .
H16D H 0.5505 0.7954 0.1070 0.072 Uiso 1 1 calc R U . . .
H16E H 0.5739 0.7680 0.2187 0.072 Uiso 1 1 calc R U . . .
H16F H 0.6209 0.7943 0.1413 0.072 Uiso 1 1 calc R U . . .
C17A C 0.5005(3) 0.8264(2) 0.3826(6) 0.0660(18) Uani 1 1 d . . . . .
H17D H 0.5056 0.8397 0.4632 0.099 Uiso 1 1 calc R U . . .
H17E H 0.4948 0.7980 0.3959 0.099 Uiso 1 1 calc R U . . .
H17F H 0.4650 0.8373 0.3398 0.099 Uiso 1 1 calc R U . . .
C18A C 0.6363(2) 0.83059(16) 0.3911(6) 0.0502(14) Uani 1 1 d . . . . .
H18D H 0.6726 0.8390 0.3459 0.075 Uiso 1 1 calc R U . . .
H18E H 0.6411 0.8030 0.4182 0.075 Uiso 1 1 calc R U . . .
H18F H 0.6305 0.8476 0.4642 0.075 Uiso 1 1 calc R U . . .
C19A C 0.61731(19) 0.90478(12) 0.2185(4) 0.0251(9) Uani 1 1 d . . . . .
C20A C 0.65749(18) 0.90536(13) 0.1150(4) 0.0269(10) Uani 1 1 d . . . . .
C21A C 0.7073(2) 0.93098(13) 0.1177(5) 0.0349(11) Uani 1 1 d . . . . .
H21A H 0.7337 0.9316 0.0480 0.042 Uiso 1 1 calc R U . . .
C22A C 0.71939(19) 0.95530(14) 0.2179(5) 0.0340(11) Uani 1 1 d . . . . .
H22A H 0.7528 0.9730 0.2167 0.041 Uiso 1 1 calc R U . . .
C23A C 0.68106(19) 0.95322(13) 0.3211(4) 0.0314(10) Uani 1 1 d . . . . .
H23A H 0.6897 0.9691 0.3920 0.038 Uiso 1 1 calc R U . . .
C24A C 0.63061(19) 0.92862(13) 0.3236(4) 0.0249(9) Uani 1 1 d . . . . .
C25A C 0.6491(2) 0.87809(15) 0.0055(4) 0.0351(11) Uani 1 1 d . . . . .
H25A H 0.6148 0.8598 0.0245 0.042 Uiso 1 1 calc R U . . .
C26A C 0.7054(3) 0.85315(19) -0.0182(7) 0.0636(18) Uani 1 1 d . . . . .
H26D H 0.7395 0.8706 -0.0379 0.095 Uiso 1 1 calc R U . . .
H26E H 0.6980 0.8352 -0.0883 0.095 Uiso 1 1 calc R U . . .
H26F H 0.7149 0.8376 0.0565 0.095 Uiso 1 1 calc R U . . .
C27A C 0.6332(3) 0.9014(2) -0.1121(5) 0.0580(16) Uani 1 1 d . . . . .
H27D H 0.5987 0.9188 -0.0951 0.087 Uiso 1 1 calc R U . . .
H27E H 0.6228 0.8830 -0.1793 0.087 Uiso 1 1 calc R U . . .
H27F H 0.6681 0.9175 -0.1374 0.087 Uiso 1 1 calc R U . . .
C28A C 0.5907(2) 0.92942(14) 0.4405(4) 0.0350(11) Uani 1 1 d . . . . .
H28A H 0.5644 0.9053 0.4385 0.042 Uiso 1 1 calc R U . . .
C29A C 0.6271(3) 0.9283(2) 0.5621(5) 0.0561(16) Uani 1 1 d . . . . .
H29D H 0.6608 0.9097 0.5533 0.084 Uiso 1 1 calc R U . . .
H29E H 0.6008 0.9196 0.6305 0.084 Uiso 1 1 calc R U . . .
H29F H 0.6428 0.9548 0.5804 0.084 Uiso 1 1 calc R U . . .
C30A C 0.5495(2) 0.96554(16) 0.4384(5) 0.0477(13) Uani 1 1 d . . . . .
H30D H 0.5742 0.9896 0.4372 0.072 Uiso 1 1 calc R U . . .
H30E H 0.5239 0.9655 0.5130 0.072 Uiso 1 1 calc R U . . .
H30F H 0.5240 0.9647 0.3639 0.072 Uiso 1 1 calc R U . . .

loop_
_atom_site_aniso_label
_atom_site_aniso_U_11
_atom_site_aniso_U_22
_atom_site_aniso_U_33
_atom_site_aniso_U_23
_atom_site_aniso_U_13
_atom_site_aniso_U_12
K1 0.0243(5) 0.0268(5) 0.0413(5) 0.0078(5) -0.0018(4) -0.0007(4)
Si1 0.0306(6) 0.0266(6) 0.0483(8) 0.0087(6) -0.0069(6) 0.0008(5)
Si2 0.0307(6) 0.0277(6) 0.0542(8) -0.0139(6) -0.0109(6) 0.0042(5)
Al1 0.0186(6) 0.0221(6) 0.0335(7) -0.0013(5) -0.0022(6) -0.0001(5)
N1 0.0170(16) 0.0264(18) 0.036(2) 0.0042(16) -0.0030(15) -0.0028(14)
N2 0.0195(17) 0.0242(17) 0.038(2) -0.0108(16) 0.0002(16) -0.0010(14)
C1 0.0148(18) 0.025(2) 0.027(2) 0.0090(17) -0.0034(16) 0.0012(16)
C2 0.024(2) 0.022(2) 0.033(2) 0.0028(19) -0.0062(19) 0.0005(17)
C3 0.016(2) 0.042(3) 0.046(3) 0.010(2) -0.003(2) -0.0024(19)
C4 0.028(2) 0.031(2) 0.050(3) 0.010(2) -0.015(2) -0.0083(19)
C5 0.036(2) 0.031(2) 0.029(2) 0.0016(19) -0.015(2) 0.003(2)
C6 0.033(2) 0.028(2) 0.032(3) 0.003(2) -0.011(2) 0.0048(19)
C7 0.030(2) 0.043(3) 0.032(3) -0.005(2) 0.004(2) 0.003(2)
C8 0.051(3) 0.079(4) 0.076(5) -0.036(4) -0.006(3) 0.023(3)
C9 0.090(5) 0.095(5) 0.045(4) 0.012(4) 0.010(4) -0.008(4)
C10 0.057(3) 0.036(3) 0.031(3) -0.001(2) -0.007(2) 0.002(2)
C11 0.089(4) 0.072(4) 0.020(3) 0.005(3) 0.006(3) 0.023(4)
C12 0.055(3) 0.062(3) 0.029(3) -0.006(2) -0.001(2) 0.008(3)
C13 0.059(3) 0.026(2) 0.070(4) -0.007(3) -0.020(3) 0.010(2)
C14 0.057(3) 0.038(3) 0.065(4) 0.020(3) -0.022(3) 0.002(3)
C15 0.048(3) 0.037(3) 0.070(4) 0.016(3) -0.001(3) -0.007(2)
C16 0.060(4) 0.057(4) 0.063(4) -0.021(3) -0.001(3) 0.021(3)
C17 0.063(4) 0.027(3) 0.105(5) 0.004(3) -0.016(4) -0.002(3)
C18 0.052(3) 0.031(3) 0.070(4) -0.022(3) -0.026(3) 0.003(2)
C19 0.0176(19) 0.025(2) 0.029(2) -0.0110(18) -0.0047(17) -0.0042(17)
C20 0.025(2) 0.031(2) 0.038(3) -0.004(2) 0.000(2) -0.0038(19)
C21 0.034(2) 0.028(2) 0.044(3) 0.004(2) -0.011(2) 0.0034(19)
C22 0.020(2) 0.040(3) 0.054(3) -0.011(2) -0.003(2) 0.0056(19)
C23 0.024(2) 0.041(3) 0.034(3) -0.009(2) -0.003(2) 0.0005(19)
C24 0.0145(19) 0.030(2) 0.040(3) -0.008(2) 0.0038(19) -0.0075(17)
C25 0.031(2) 0.053(3) 0.032(3) -0.007(2) -0.002(2) -0.007(2)
C26 0.043(3) 0.081(4) 0.035(3) -0.005(3) -0.005(2) -0.021(3)
C27 0.041(3) 0.057(3) 0.037(3) -0.001(3) 0.006(2) -0.016(2)
C28 0.033(2) 0.039(3) 0.033(3) -0.004(2) 0.007(2) -0.006(2)
C29 0.073(4) 0.096(5) 0.072(5) 0.052(4) -0.012(4) -0.034(4)
C30 0.078(4) 0.078(4) 0.039(3) -0.013(3) -0.012(3) 0.009(4)
K1A 0.0227(5) 0.0296(5) 0.0499(6) -0.0078(5) -0.0007(4) -0.0021(4)
Si1A 0.0288(7) 0.0294(7) 0.0998(13) -0.0207(8) -0.0192(8) 0.0050(6)
Si2A 0.0262(6) 0.0306(7) 0.0572(9) 0.0172(6) -0.0014(6) -0.0009(5)
Al1A 0.0181(6) 0.0226(6) 0.0381(7) 0.0030(5) -0.0060(6) -0.0003(5)
N1A 0.0175(17) 0.0245(18) 0.048(2) -0.0042(17) -0.0052(17) 0.0006(15)
N2A 0.0192(17) 0.0288(18) 0.034(2) 0.0074(16) 0.0006(16) -0.0028(15)
C1A 0.019(2) 0.024(2) 0.045(3) -0.004(2) -0.0025(19) -0.0037(17)
C2A 0.031(2) 0.035(2) 0.036(3) -0.004(2) -0.012(2) -0.002(2)
C3A 0.039(3) 0.039(3) 0.053(3) -0.004(3) -0.021(3) -0.003(2)
C4A 0.029(2) 0.030(2) 0.075(4) -0.010(3) -0.021(3) 0.004(2)
C5A 0.019(2) 0.042(3) 0.064(4) -0.012(3) 0.006(2) -0.004(2)
C6A 0.025(2) 0.027(2) 0.041(3) 0.004(2) 0.002(2) -0.0034(18)
C7A 0.049(3) 0.094(5) 0.024(3) -0.008(3) 0.005(2) 0.000(3)
C8A 0.095(6) 0.205(11) 0.060(5) -0.030(6) -0.022(5) -0.028(7)
C9A 0.061(4) 0.119(6) 0.041(4) 0.015(4) 0.001(3) -0.015(4)
C10A 0.030(3) 0.068(4) 0.066(4) 0.020(3) 0.015(3) 0.004(3)
C11A 0.054(4) 0.099(5) 0.102(6) 0.062(5) 0.020(4) -0.013(4)
C12A 0.095(5) 0.147(8) 0.019(3) 0.007(4) -0.009(3) -0.007(5)
C13A 0.054(4) 0.068(4) 0.140(7) -0.055(5) -0.016(4) 0.017(3)
C14A 0.049(3) 0.044(3) 0.128(6) -0.017(4) -0.046(4) -0.001(3)
C15A 0.047(3) 0.038(3) 0.173(9) -0.002(4) -0.021(5) -0.014(3)
C16A 0.044(3) 0.034(3) 0.065(4) 0.002(3) -0.011(3) 0.004(2)
C17A 0.045(3) 0.068(4) 0.084(4) 0.047(4) 0.005(4) -0.011(3)
C18A 0.044(3) 0.042(3) 0.064(4) 0.014(3) -0.021(3) 0.006(2)
C19A 0.026(2) 0.0192(19) 0.030(2) 0.0023(18) -0.0061(18) 0.0014(17)
C20A 0.0199(19) 0.035(2) 0.026(2) 0.0059(19) 0.0029(18) 0.0054(18)
C21A 0.030(2) 0.030(2) 0.045(3) 0.007(2) 0.009(2) 0.0022(19)
C22A 0.026(2) 0.033(2) 0.043(3) -0.002(2) -0.009(2) -0.0021(19)
C23A 0.034(2) 0.032(2) 0.028(2) 0.003(2) -0.006(2) -0.0004(19)
C24A 0.027(2) 0.030(2) 0.019(2) 0.0046(17) -0.0062(18) 0.0074(18)
C25A 0.035(2) 0.042(3) 0.028(2) -0.002(2) 0.000(2) -0.003(2)
C26A 0.048(3) 0.073(4) 0.070(4) -0.024(4) 0.002(3) 0.014(3)
C27A 0.069(4) 0.085(4) 0.021(3) 0.001(3) -0.012(3) -0.008(3)
C28A 0.039(3) 0.042(3) 0.024(2) 0.003(2) -0.001(2) 0.009(2)
C29A 0.050(3) 0.091(5) 0.027(3) 0.014(3) -0.001(2) 0.019(3)
C30A 0.040(3) 0.056(3) 0.047(3) -0.002(3) -0.001(2) 0.020(3)

loop_
_atom_type_symbol
_atom_type_description
_atom_type_scat_dispersion_real
_atom_type_scat_dispersion_imag
_atom_type_scat_source
C C 0.0033 0.0016 'International Tables Vol C Tables 4.2.6.8 and 6.1.1.4'
H H 0.0000 0.0000 'International Tables Vol C Tables 4.2.6.8 and 6.1.1.4'
Al Al 0.0645 0.0514 'International Tables Vol C Tables 4.2.6.8 and 6.1.1.4'
K K 0.2009 0.2494 'International Tables Vol C Tables 4.2.6.8 and 6.1.1.4'
N N 0.0061 0.0033 'International Tables Vol C Tables 4.2.6.8 and 6.1.1.4'
Si Si 0.0817 0.0704 'International Tables Vol C Tables 4.2.6.8 and 6.1.1.4'

loop_
_geom_angle_atom_site_label_1
_geom_angle_atom_site_label_2
_geom_angle_atom_site_label_3
_geom_angle
_geom_angle_site_symmetry_1
_geom_angle_site_symmetry_3
_geom_angle_publ_flag
C1 K1 C23 123.06(10) . 2_665 ?
C1 K1 C24 144.83(10) . 2_665 ?
C2 K1 C1 24.36(10) . . ?
C2 K1 C19 141.50(11) . 2_665 ?
C2 K1 C23 108.72(11) . 2_665 ?
C2 K1 C24 132.46(10) . 2_665 ?
C3 K1 C1 43.15(10) . . ?
C3 K1 C2 24.98(10) . . ?
C3 K1 C6 50.06(12) . . ?
C3 K1 C19 120.80(11) . 2_665 ?
C3 K1 C20 107.32(12) . 2_665 ?
C3 K1 C22 70.92(11) . 2_665 ?
C3 K1 C23 83.91(11) . 2_665 ?
C3 K1 C24 107.68(11) . 2_665 ?
C4 K1 C1 50.61(10) . . ?
C4 K1 C2 43.80(11) . . ?
C4 K1 C3 24.49(13) . . ?
C4 K1 C5 24.65(12) . . ?
C4 K1 C6 43.44(12) . . ?
C4 K1 C19 114.80(11) . 2_665 ?
C4 K1 C20 111.92(12) . 2_665 ?
C4 K1 C21 88.60(12) . 2_665 ?
C4 K1 C22 69.02(12) . 2_665 ?
C4 K1 C23 72.54(11) . 2_665 ?
C4 K1 C24 94.59(11) . 2_665 ?
C5 K1 C1 42.97(11) . . ?
C5 K1 C2 50.30(12) . . ?
C5 K1 C3 42.85(13) . . ?
C5 K1 C6 24.44(11) . . ?
C5 K1 C19 127.44(11) . 2_665 ?
C5 K1 C20 133.24(11) . 2_665 ?
C5 K1 C21 112.01(12) . 2_665 ?
C5 K1 C22 90.11(12) . 2_665 ?
C5 K1 C23 86.49(12) . 2_665 ?
C5 K1 C24 103.64(11) . 2_665 ?
C6 K1 C1 24.38(11) . . ?
C6 K1 C2 43.05(12) . . ?
C6 K1 C19 150.99(11) . 2_665 ?
C6 K1 C23 110.93(12) . 2_665 ?
C6 K1 C24 126.88(11) . 2_665 ?
C19 K1 C1 163.90(10) 2_665 . ?
C19 K1 C23 42.50(11) 2_665 2_665 ?
C19 K1 C24 24.11(11) 2_665 2_665 ?
C20 K1 C1 145.79(11) 2_665 . ?
C20 K1 C2 121.53(12) 2_665 . ?
C20 K1 C6 155.28(12) 2_665 . ?
C20 K1 C19 24.50(11) 2_665 2_665 ?
C20 K1 C22 43.32(11) 2_665 2_665 ?
C20 K1 C23 49.86(12) 2_665 2_665 ?
C20 K1 C24 42.62(12) 2_665 2_665 ?
C21 K1 C1 123.04(11) 2_665 . ?
C21 K1 C2 98.88(11) 2_665 . ?
C21 K1 C3 82.51(12) 2_665 . ?
C21 K1 C6 131.01(12) 2_665 . ?
C21 K1 C19 43.16(10) 2_665 2_665 ?
C21 K1 C20 24.88(11) 2_665 2_665 ?
C21 K1 C22 24.43(13) 2_665 2_665 ?
C21 K1 C23 42.54(12) 2_665 2_665 ?
C21 K1 C24 49.41(12) 2_665 2_665 ?
C22 K1 C1 114.01(11) 2_665 . ?
C22 K1 C2 93.36(11) 2_665 . ?
C22 K1 C6 112.38(12) 2_665 . ?
C22 K1 C19 49.90(11) 2_665 2_665 ?
C22 K1 C23 23.96(12) 2_665 2_665 ?
C22 K1 C24 42.11(12) 2_665 2_665 ?
C23 K1 C24 23.77(10) 2_665 2_665 ?
N1 Si1 C13 112.9(2) . . ?
N1 Si1 C14 111.6(2) . . ?
N1 Si1 C15 109.7(2) . . ?
C13 Si1 C15 111.0(3) . . ?
C14 Si1 C13 104.1(3) . . ?
C14 Si1 C15 107.3(3) . . ?
N2 Si2 C16 110.6(2) . . ?
N2 Si2 C17 114.4(3) . . ?
N2 Si2 C18 111.9(2) . . ?
C17 Si2 C16 108.4(3) . . ?
C17 Si2 C18 103.9(3) . . ?
C18 Si2 C16 107.2(3) . . ?
K1 Al1 K1 69.33(3) 2_665 . ?
N1 Al1 K1 146.81(12) . 2_665 ?
N1 Al1 K1 91.49(11) . . ?
N2 Al1 K1 91.21(11) . 2_665 ?
N2 Al1 K1 148.25(12) . . ?
N2 Al1 N1 116.33(16) . . ?
Si1 N1 Al1 137.41(19) . . ?
C1 N1 Si1 114.9(3) . . ?
C1 N1 Al1 107.7(2) . . ?
Si2 N2 Al1 136.6(2) . . ?
C19 N2 Si2 115.2(3) . . ?
C19 N2 Al1 108.0(2) . . ?
N1 C1 K1 115.3(2) . . ?
C2 C1 K1 77.2(2) . . ?
C2 C1 N1 119.3(4) . . ?
C6 C1 K1 76.2(2) . . ?
C6 C1 N1 120.8(4) . . ?
C6 C1 C2 119.9(4) . . ?
C1 C2 K1 78.5(2) . . ?
C1 C2 C3 117.8(4) . . ?
C1 C2 C7 123.0(4) . . ?
C3 C2 K1 74.2(2) . . ?
C3 C2 C7 119.1(4) . . ?
C7 C2 K1 119.5(3) . . ?
K1 C3 H3 114.4 . . ?
C2 C3 K1 80.8(2) . . ?
C2 C3 H3 119.1 . . ?
C4 C3 K1 75.9(3) . . ?
C4 C3 C2 121.7(4) . . ?
C4 C3 H3 119.1 . . ?
K1 C4 H4 111.8 . . ?
C3 C4 K1 79.6(3) . . ?
C3 C4 H4 120.3 . . ?
C3 C4 C5 119.3(4) . . ?
C5 C4 K1 78.9(3) . . ?
C5 C4 H4 120.3 . . ?
K1 C5 H5 113.8 . . ?
C4 C5 K1 76.5(3) . . ?
C4 C5 H5 119.1 . . ?
C4 C5 C6 121.8(4) . . ?
C6 C5 K1 80.9(3) . . ?
C6 C5 H5 119.1 . . ?
C1 C6 K1 79.4(2) . . ?
C1 C6 C10 122.1(4) . . ?
C5 C6 K1 74.7(3) . . ?
C5 C6 C1 119.5(4) . . ?
C5 C6 C10 118.4(4) . . ?
C10 C6 K1 116.7(3) . . ?
C2 C7 H7 106.9 . . ?
C2 C7 C8 112.0(4) . . ?
C2 C7 C9 112.5(4) . . ?
C8 C7 H7 106.9 . . ?
C9 C7 H7 106.9 . . ?
C9 C7 C8 111.4(5) . . ?
C7 C8 H8A 109.5 . . ?
C7 C8 H8B 109.5 . . ?
C7 C8 H8C 109.5 . . ?
H8A C8 H8B 109.5 . . ?
H8A C8 H8C 109.5 . . ?
H8B C8 H8C 109.5 . . ?
C7 C9 H9A 109.5 . . ?
C7 C9 H9B 109.5 . . ?
C7 C9 H9C 109.5 . . ?
H9A C9 H9B 109.5 . . ?
H9A C9 H9C 109.5 . . ?
H9B C9 H9C 109.5 . . ?
C6 C10 H10 108.1 . . ?
C6 C10 C11 113.0(4) . . ?
C6 C10 C12 110.4(4) . . ?
C11 C10 H10 108.1 . . ?
C12 C10 H10 108.1 . . ?
C12 C10 C11 109.1(4) . . ?
C10 C11 H11A 109.5 . . ?
C10 C11 H11B 109.5 . . ?
C10 C11 H11C 109.5 . . ?
H11A C11 H11B 109.5 . . ?
H11A C11 H11C 109.5 . . ?
H11B C11 H11C 109.5 . . ?
C10 C12 H12A 109.5 . . ?
C10 C12 H12B 109.5 . . ?
C10 C12 H12C 109.5 . . ?
H12A C12 H12B 109.5 . . ?
H12A C12 H12C 109.5 . . ?
H12B C12 H12C 109.5 . . ?
Si1 C13 H13A 109.5 . . ?
Si1 C13 H13B 109.5 . . ?
Si1 C13 H13C 109.5 . . ?
H13A C13 H13B 109.5 . . ?
H13A C13 H13C 109.5 . . ?
H13B C13 H13C 109.5 . . ?
Si1 C14 H14A 109.5 . . ?
Si1 C14 H14B 109.5 . . ?
Si1 C14 H14C 109.5 . . ?
H14A C14 H14B 109.5 . . ?
H14A C14 H14C 109.5 . . ?
H14B C14 H14C 109.5 . . ?
Si1 C15 H15A 109.5 . . ?
Si1 C15 H15B 109.5 . . ?
Si1 C15 H15C 109.5 . . ?
H15A C15 H15B 109.5 . . ?
H15A C15 H15C 109.5 . . ?
H15B C15 H15C 109.5 . . ?
Si2 C16 H16A 109.5 . . ?
Si2 C16 H16B 109.5 . . ?
Si2 C16 H16C 109.5 . . ?
H16A C16 H16B 109.5 . . ?
H16A C16 H16C 109.5 . . ?
H16B C16 H16C 109.5 . . ?
Si2 C17 H17A 109.5 . . ?
Si2 C17 H17B 109.5 . . ?
Si2 C17 H17C 109.5 . . ?
H17A C17 H17B 109.5 . . ?
H17A C17 H17C 109.5 . . ?
H17B C17 H17C 109.5 . . ?
Si2 C18 H18A 109.5 . . ?
Si2 C18 H18B 109.5 . . ?
Si2 C18 H18C 109.5 . . ?
H18A C18 H18B 109.5 . . ?
H18A C18 H18C 109.5 . . ?
H18B C18 H18C 109.5 . . ?
N2 C19 K1 114.4(2) . 2_665 ?
C20 C19 K1 75.1(2) . 2_665 ?
C20 C19 N2 121.3(4) . . ?
C20 C19 C24 119.3(4) . . ?
C24 C19 K1 80.5(2) . 2_665 ?
C24 C19 N2 119.4(4) . . ?
C19 C20 K1 80.4(3) . 2_665 ?
C19 C20 C25 122.2(4) . . ?
C21 C20 K1 76.0(3) . 2_665 ?
C21 C20 C19 119.1(4) . . ?
C21 C20 C25 118.7(4) . . ?
C25 C20 K1 112.4(3) . 2_665 ?
K1 C21 H21 111.5 2_665 . ?
C20 C21 K1 79.2(3) . 2_665 ?
C20 C21 H21 119.5 . . ?
C22 C21 K1 80.0(3) . 2_665 ?
C22 C21 C20 121.0(5) . . ?
C22 C21 H21 119.5 . . ?
K1 C22 H22 114.3 2_665 . ?
C21 C22 K1 75.5(3) . 2_665 ?
C21 C22 H22 119.9 . . ?
C23 C22 K1 80.7(3) . 2_665 ?
C23 C22 C21 120.1(4) . . ?
C23 C22 H22 119.9 . . ?
K1 C23 H23 115.4 2_665 . ?
C22 C23 K1 75.3(3) . 2_665 ?
C22 C23 H23 119.8 . . ?
C22 C23 C24 120.4(5) . . ?
C24 C23 K1 80.0(2) . 2_665 ?
C24 C23 H23 119.8 . . ?
C19 C24 K1 75.4(2) . 2_665 ?
C19 C24 C28 121.7(4) . . ?
C23 C24 K1 76.2(3) . 2_665 ?
C23 C24 C19 120.0(4) . . ?
C23 C24 C28 118.3(4) . . ?
C28 C24 K1 120.0(3) . 2_665 ?
C20 C25 H25 108.2 . . ?
C20 C25 C26 113.9(4) . . ?
C20 C25 C27 110.9(4) . . ?
C26 C25 H25 108.2 . . ?
C27 C25 H25 108.2 . . ?
C27 C25 C26 107.4(4) . . ?
C25 C26 H26A 109.5 . . ?
C25 C26 H26B 109.5 . . ?
C25 C26 H26C 109.5 . . ?
H26A C26 H26B 109.5 . . ?
H26A C26 H26C 109.5 . . ?
H26B C26 H26C 109.5 . . ?
C25 C27 H27A 109.5 . . ?
C25 C27 H27B 109.5 . . ?
C25 C27 H27C 109.5 . . ?
H27A C27 H27B 109.5 . . ?
H27A C27 H27C 109.5 . . ?
H27B C27 H27C 109.5 . . ?
C24 C28 H28 107.6 . . ?
C29 C28 C24 112.3(4) . . ?
C29 C28 H28 107.6 . . ?
C30 C28 C24 113.3(4) . . ?
C30 C28 H28 107.6 . . ?
C30 C28 C29 108.2(5) . . ?
C28 C29 H29A 109.5 . . ?
C28 C29 H29B 109.5 . . ?
C28 C29 H29C 109.5 . . ?
H29A C29 H29B 109.5 . . ?
H29A C29 H29C 109.5 . . ?
H29B C29 H29C 109.5 . . ?
C28 C30 H30A 109.5 . . ?
C28 C30 H30B 109.5 . . ?
C28 C30 H30C 109.5 . . ?
H30A C30 H30B 109.5 . . ?
H30A C30 H30C 109.5 . . ?
H30B C30 H30C 109.5 . . ?
C1A K1A C19A 164.02(11) . 2_675 ?
C1A K1A C20A 144.59(11) . 2_675 ?
C1A K1A C21A 123.18(11) . 2_675 ?
C2A K1A C1A 24.41(12) . . ?
C2A K1A C19A 150.73(12) . 2_675 ?
C2A K1A C20A 126.64(11) . 2_675 ?
C2A K1A C21A 111.26(12) . 2_675 ?
C3A K1A C1A 43.17(12) . . ?
C3A K1A C2A 24.36(12) . . ?
C3A K1A C6A 50.48(14) . . ?
C3A K1A C19A 127.22(12) . 2_675 ?
C3A K1A C20A 103.34(12) . 2_675 ?
C3A K1A C21A 86.92(12) . 2_675 ?
C3A K1A C22A 90.29(13) . 2_675 ?
C3A K1A C23A 112.83(13) . 2_675 ?
C3A K1A C24A 133.56(12) . 2_675 ?
C4A K1A C1A 51.04(11) . . ?
C4A K1A C2A 43.56(13) . . ?
C4A K1A C3A 24.91(14) . . ?
C4A K1A C5A 25.19(15) . . ?
C4A K1A C6A 44.13(12) . . ?
C4A K1A C19A 114.41(12) . 2_675 ?
C4A K1A C20A 93.87(11) . 2_675 ?
C4A K1A C21A 72.30(12) . 2_675 ?
C4A K1A C22A 68.68(13) . 2_675 ?
C4A K1A C23A 89.09(13) . 2_675 ?
C4A K1A C24A 111.99(13) . 2_675 ?
C5A K1A C1A 43.43(11) . . ?
C5A K1A C2A 50.38(13) . . ?
C5A K1A C3A 43.60(15) . . ?
C5A K1A C6A 24.93(11) . . ?
C5A K1A C19A 120.67(12) . 2_675 ?
C5A K1A C20A 107.24(12) . 2_675 ?
C5A K1A C21A 83.61(12) . 2_675 ?
C5A K1A C22A 70.33(12) . 2_675 ?
C5A K1A C23A 82.70(12) . 2_675 ?
C5A K1A C24A 107.27(12) . 2_675 ?
C6A K1A C1A 24.37(12) . . ?
C6A K1A C2A 42.95(13) . . ?
C6A K1A C19A 141.67(11) . 2_675 ?
C6A K1A C20A 132.03(11) . 2_675 ?
C6A K1A C21A 108.39(11) . 2_675 ?
C6A K1A C22A 92.85(11) . 2_675 ?
C19A K1A C20A 24.09(10) 2_675 2_675 ?
C19A K1A C21A 42.23(11) 2_675 2_675 ?
C21A K1A C20A 23.64(10) 2_675 2_675 ?
C22A K1A C1A 113.71(11) 2_675 . ?
C22A K1A C2A 112.21(12) 2_675 . ?
C22A K1A C19A 50.35(11) 2_675 2_675 ?
C22A K1A C20A 42.34(11) 2_675 2_675 ?
C22A K1A C21A 23.78(12) 2_675 2_675 ?
C23A K1A C1A 123.50(12) 2_675 . ?
C23A K1A C2A 131.52(12) 2_675 . ?
C23A K1A C6A 99.29(12) 2_675 . ?
C23A K1A C19A 43.04(11) 2_675 2_675 ?
C23A K1A C20A 49.19(11) 2_675 2_675 ?
C23A K1A C21A 42.01(12) 2_675 2_675 ?
C23A K1A C22A 24.68(12) 2_675 2_675 ?
C23A K1A C24A 24.62(11) 2_675 2_675 ?
C24A K1A C1A 146.10(12) 2_675 . ?
C24A K1A C2A 155.46(12) 2_675 . ?
C24A K1A C6A 121.85(12) 2_675 . ?
C24A K1A C19A 24.58(10) 2_675 2_675 ?
C24A K1A C20A 42.54(11) 2_675 2_675 ?
C24A K1A C21A 49.33(12) 2_675 2_675 ?
C24A K1A C22A 43.57(12) 2_675 2_675 ?
N1A Si1A C13A 110.2(3) . . ?
N1A Si1A C14A 111.3(2) . . ?
N1A Si1A C15A 114.4(3) . . ?
C13A Si1A C14A 109.8(4) . . ?
C15A Si1A C13A 109.0(4) . . ?
C15A Si1A C14A 101.7(3) . . ?
N2A Si2A C16A 114.3(2) . . ?
N2A Si2A C17A 109.1(2) . . ?
N2A Si2A C18A 111.9(2) . . ?
C16A Si2A C18A 102.9(3) . . ?
C17A Si2A C16A 110.8(3) . . ?
C17A Si2A C18A 107.5(3) . . ?
K1A Al1A K1A 68.96(3) 2_675 . ?
N1A Al1A K1A 90.48(11) . . ?
N1A Al1A K1A 147.97(13) . 2_675 ?
N1A Al1A N2A 116.61(17) . . ?
N2A Al1A K1A 91.99(11) . 2_675 ?
N2A Al1A K1A 147.11(12) . . ?
Si1A N1A Al1A 138.6(2) . . ?
C1A N1A Si1A 113.7(3) . . ?
C1A N1A Al1A 107.4(3) . . ?
Si2A N2A Al1A 135.5(2) . . ?
C19A N2A Si2A 116.5(3) . . ?
C19A N2A Al1A 108.0(3) . . ?
N1A C1A K1A 117.5(2) . . ?
C2A C1A K1A 77.7(2) . . ?
C2A C1A N1A 120.3(4) . . ?
C6A C1A K1A 75.3(3) . . ?
C6A C1A N1A 120.6(4) . . ?
C6A C1A C2A 119.1(4) . . ?
C1A C2A K1A 77.9(3) . . ?
C1A C2A C7A 122.3(4) . . ?
C3A C2A K1A 73.4(3) . . ?
C3A C2A C1A 119.4(5) . . ?
C3A C2A C7A 118.1(5) . . ?
C7A C2A K1A 115.4(3) . . ?
K1A C3A H3A 113.7 . . ?
C2A C3A K1A 82.3(3) . . ?
C2A C3A H3A 119.2 . . ?
C4A C3A K1A 75.1(3) . . ?
C4A C3A C2A 121.7(5) . . ?
C4A C3A H3A 119.2 . . ?
K1A C4A H4A 111.5 . . ?
C3A C4A K1A 80.0(3) . . ?
C3A C4A H4A 120.5 . . ?
C3A C4A C5A 119.0(4) . . ?
C5A C4A K1A 78.6(3) . . ?
C5A C4A H4A 120.5 . . ?
K1A C5A H5A 113.6 . . ?
C4A C5A K1A 76.3(3) . . ?
C4A C5A H5A 119.6 . . ?
C4A C5A C6A 120.8(5) . . ?
C6A C5A K1A 80.9(3) . . ?
C6A C5A H5A 119.6 . . ?
C1A C6A K1A 80.3(2) . . ?
C1A C6A C5A 119.9(5) . . ?
C1A C6A C10A 122.5(4) . . ?
C5A C6A K1A 74.2(3) . . ?
C5A C6A C10A 117.6(5) . . ?
C10A C6A K1A 116.2(3) . . ?
C2A C7A H7A 108.1 . . ?
C2A C7A C8A 111.4(5) . . ?
C8A C7A H7A 108.1 . . ?
C9A C7A C2A 111.8(5) . . ?
C9A C7A H7A 108.1 . . ?
C9A C7A C8A 109.3(6) . . ?
C7A C8A H8AA 109.5 . . ?
C7A C8A H8AB 109.5 . . ?
C7A C8A H8AC 109.5 . . ?
H8AA C8A H8AB 109.5 . . ?
H8AA C8A H8AC 109.5 . . ?
H8AB C8A H8AC 109.5 . . ?
C7A C9A H9AA 109.5 . . ?
C7A C9A H9AB 109.5 . . ?
C7A C9A H9AC 109.5 . . ?
H9AA C9A H9AB 109.5 . . ?
H9AA C9A H9AC 109.5 . . ?
H9AB C9A H9AC 109.5 . . ?
C6A C10A H10A 107.4 . . ?
C6A C10A C11A 111.3(5) . . ?
C11A C10A H10A 107.4 . . ?
C12A C10A C6A 112.7(5) . . ?
C12A C10A H10A 107.4 . . ?
C12A C10A C11A 110.4(6) . . ?
C10A C11A H11D 109.5 . . ?
C10A C11A H11E 109.5 . . ?
C10A C11A H11F 109.5 . . ?
H11D C11A H11E 109.5 . . ?
H11D C11A H11F 109.5 . . ?
H11E C11A H11F 109.5 . . ?
C10A C12A H12D 109.5 . . ?
C10A C12A H12E 109.5 . . ?
C10A C12A H12F 109.5 . . ?
H12D C12A H12E 109.5 . . ?
H12D C12A H12F 109.5 . . ?
H12E C12A H12F 109.5 . . ?
Si1A C13A H13D 109.5 . . ?
Si1A C13A H13E 109.5 . . ?
Si1A C13A H13F 109.5 . . ?
H13D C13A H13E 109.5 . . ?
H13D C13A H13F 109.5 . . ?
H13E C13A H13F 109.5 . . ?
Si1A C14A H14D 109.5 . . ?
Si1A C14A H14E 109.5 . . ?
Si1A C14A H14F 109.5 . . ?
H14D C14A H14E 109.5 . . ?
H14D C14A H14F 109.5 . . ?
H14E C14A H14F 109.5 . . ?
Si1A C15A H15D 109.5 . . ?
Si1A C15A H15E 109.5 . . ?
Si1A C15A H15F 109.5 . . ?
H15D C15A H15E 109.5 . . ?
H15D C15A H15F 109.5 . . ?
H15E C15A H15F 109.5 . . ?
Si2A C16A H16D 109.5 . . ?
Si2A C16A H16E 109.5 . . ?
Si2A C16A H16F 109.5 . . ?
H16D C16A H16E 109.5 . . ?
H16D C16A H16F 109.5 . . ?
H16E C16A H16F 109.5 . . ?
Si2A C17A H17D 109.5 . . ?
Si2A C17A H17E 109.5 . . ?
Si2A C17A H17F 109.5 . . ?
H17D C17A H17E 109.5 . . ?
H17D C17A H17F 109.5 . . ?
H17E C17A H17F 109.5 . . ?
Si2A C18A H18D 109.5 . . ?
Si2A C18A H18E 109.5 . . ?
Si2A C18A H18F 109.5 . . ?
H18D C18A H18E 109.5 . . ?
H18D C18A H18F 109.5 . . ?
H18E C18A H18F 109.5 . . ?
N2A C19A K1A 113.2(2) . 2_675 ?
C20A C19A K1A 81.3(2) . 2_675 ?
C20A C19A N2A 120.7(4) . . ?
C24A C19A K1A 74.7(2) . 2_675 ?
C24A C19A N2A 120.3(4) . . ?
C24A C19A C20A 119.0(4) . . ?
C19A C20A K1A 74.6(2) . 2_675 ?
C19A C20A C25A 121.6(4) . . ?
C21A C20A K1A 75.9(3) . 2_675 ?
C21A C20A C19A 118.9(4) . . ?
C21A C20A C25A 119.4(4) . . ?
C25A C20A K1A 122.1(3) . 2_675 ?
K1A C21A H21A 117.2 2_675 . ?
C20A C21A K1A 80.5(3) . 2_675 ?
C20A C21A H21A 118.8 . . ?
C22A C21A K1A 74.1(3) . 2_675 ?
C22A C21A C20A 122.5(4) . . ?
C22A C21A H21A 118.8 . . ?
K1A C22A H22A 112.0 2_675 . ?
C21A C22A K1A 82.1(3) . 2_675 ?
C21A C22A H22A 121.0 . . ?
C21A C22A C23A 118.1(4) . . ?
C23A C22A K1A 75.7(2) . 2_675 ?
C23A C22A H22A 121.0 . . ?
K1A C23A H23A 112.0 2_675 . ?
C22A C23A K1A 79.7(3) . 2_675 ?
C22A C23A H23A 118.9 . . ?
C24A C23A K1A 79.5(2) . 2_675 ?
C24A C23A C22A 122.1(4) . . ?
C24A C23A H23A 118.9 . . ?
C19A C24A K1A 80.7(2) . 2_675 ?
C19A C24A C28A 122.8(4) . . ?
C23A C24A K1A 75.9(2) . 2_675 ?
C23A C24A C19A 119.4(4) . . ?
C23A C24A C28A 117.8(4) . . ?
C28A C24A K1A 112.2(3) . 2_675 ?
C20A C25A H25A 108.2 . . ?
C20A C25A C26A 111.5(4) . . ?
C20A C25A C27A 111.0(4) . . ?
C26A C25A H25A 108.2 . . ?
C26A C25A C27A 109.6(5) . . ?
C27A C25A H25A 108.2 . . ?
C25A C26A H26D 109.5 . . ?
C25A C26A H26E 109.5 . . ?
C25A C26A H26F 109.5 . . ?
H26D C26A H26E 109.5 . . ?
H26D C26A H26F 109.5 . . ?
H26E C26A H26F 109.5 . . ?
C25A C27A H27D 109.5 . . ?
C25A C27A H27E 109.5 . . ?
C25A C27A H27F 109.5 . . ?
H27D C27A H27E 109.5 . . ?
H27D C27A H27F 109.5 . . ?
H27E C27A H27F 109.5 . . ?
C24A C28A H28A 107.6 . . ?
C29A C28A C24A 113.2(4) . . ?
C29A C28A H28A 107.6 . . ?
C30A C28A C24A 110.2(4) . . ?
C30A C28A H28A 107.6 . . ?
C30A C28A C29A 110.2(4) . . ?
C28A C29A H29D 109.5 . . ?
C28A C29A H29E 109.5 . . ?
C28A C29A H29F 109.5 . . ?
H29D C29A H29E 109.5 . . ?
H29D C29A H29F 109.5 . . ?
H29E C29A H29F 109.5 . . ?
C28A C30A H30D 109.5 . . ?
C28A C30A H30E 109.5 . . ?
C28A C30A H30F 109.5 . . ?
H30D C30A H30E 109.5 . . ?
H30D C30A H30F 109.5 . . ?
H30E C30A H30F 109.5 . . ?

loop_
_geom_bond_atom_site_label_1
_geom_bond_atom_site_label_2
_geom_bond_distance
_geom_bond_site_symmetry_2
_geom_bond_publ_flag
K1 C1 3.358(4) . ?
K1 C2 3.341(4) . ?
K1 C3 3.256(4) . ?
K1 C4 3.212(4) . ?
K1 C5 3.241(4) . ?
K1 C6 3.318(5) . ?
K1 C19 3.348(4) 2_665 ?
K1 C20 3.281(5) 2_665 ?
K1 C21 3.241(5) 2_665 ?
K1 C22 3.296(4) 2_665 ?
K1 C23 3.364(5) 2_665 ?
K1 C24 3.411(4) 2_665 ?
Si1 N1 1.738(4) . ?
Si1 C13 1.883(6) . ?
Si1 C14 1.852(5) . ?
Si1 C15 1.885(6) . ?
Si2 N2 1.746(3) . ?
Si2 C16 1.885(6) . ?
Si2 C17 1.861(6) . ?
Si2 C18 1.870(5) . ?
Al1 K1 3.6483(15) 2_665 ?
Al1 N1 1.919(4) . ?
Al1 N2 1.916(4) . ?
N1 C1 1.450(5) . ?
N2 C19 1.441(5) . ?
C1 C2 1.413(6) . ?
C1 C6 1.410(6) . ?
C2 C3 1.429(6) . ?
C2 C7 1.498(6) . ?
C3 H3 0.9500 . ?
C3 C4 1.372(7) . ?
C4 H4 0.9500 . ?
C4 C5 1.378(7) . ?
C5 H5 0.9500 . ?
C5 C6 1.391(6) . ?
C6 C10 1.517(7) . ?
C7 H7 1.0000 . ?
C7 C8 1.522(7) . ?
C7 C9 1.504(8) . ?
C8 H8A 0.9800 . ?
C8 H8B 0.9800 . ?
C8 H8C 0.9800 . ?
C9 H9A 0.9800 . ?
C9 H9B 0.9800 . ?
C9 H9C 0.9800 . ?
C10 H10 1.0000 . ?
C10 C11 1.578(7) . ?
C10 C12 1.528(7) . ?
C11 H11A 0.9800 . ?
C11 H11B 0.9800 . ?
C11 H11C 0.9800 . ?
C12 H12A 0.9800 . ?
C12 H12B 0.9800 . ?
C12 H12C 0.9800 . ?
C13 H13A 0.9800 . ?
C13 H13B 0.9800 . ?
C13 H13C 0.9800 . ?
C14 H14A 0.9800 . ?
C14 H14B 0.9800 . ?
C14 H14C 0.9800 . ?
C15 H15A 0.9800 . ?
C15 H15B 0.9800 . ?
C15 H15C 0.9800 . ?
C16 H16A 0.9800 . ?
C16 H16B 0.9800 . ?
C16 H16C 0.9800 . ?
C17 H17A 0.9800 . ?
C17 H17B 0.9800 . ?
C17 H17C 0.9800 . ?
C18 H18A 0.9800 . ?
C18 H18B 0.9800 . ?
C18 H18C 0.9800 . ?
C19 K1 3.348(4) 2_665 ?
C19 C20 1.408(6) . ?
C19 C24 1.413(6) . ?
C20 K1 3.281(5) 2_665 ?
C20 C21 1.405(6) . ?
C20 C25 1.498(7) . ?
C21 K1 3.241(5) 2_665 ?
C21 H21 0.9500 . ?
C21 C22 1.384(7) . ?
C22 K1 3.296(4) 2_665 ?
C22 H22 0.9500 . ?
C22 C23 1.384(7) . ?
C23 K1 3.364(5) 2_665 ?
C23 H23 0.9500 . ?
C23 C24 1.396(6) . ?
C24 K1 3.411(4) 2_665 ?
C24 C28 1.536(7) . ?
C25 H25 1.0000 . ?
C25 C26 1.535(7) . ?
C25 C27 1.522(7) . ?
C26 H26A 0.9800 . ?
C26 H26B 0.9800 . ?
C26 H26C 0.9800 . ?
C27 H27A 0.9800 . ?
C27 H27B 0.9800 . ?
C27 H27C 0.9800 . ?
C28 H28 1.0000 . ?
C28 C29 1.531(7) . ?
C28 C30 1.525(7) . ?
C29 H29A 0.9800 . ?
C29 H29B 0.9800 . ?
C29 H29C 0.9800 . ?
C30 H30A 0.9800 . ?
C30 H30B 0.9800 . ?
C30 H30C 0.9800 . ?
K1A C1A 3.350(4) . ?
K1A C2A 3.347(5) . ?
K1A C3A 3.236(5) . ?
K1A C4A 3.175(5) . ?
K1A C5A 3.204(5) . ?
K1A C6A 3.288(4) . ?
K1A C19A 3.360(4) 2_675 ?
K1A C20A 3.445(4) 2_675 ?
K1A C21A 3.388(4) 2_675 ?
K1A C22A 3.289(4) 2_675 ?
K1A C23A 3.240(4) 2_675 ?
K1A C24A 3.283(4) 2_675 ?
Si1A N1A 1.743(4) . ?
Si1A C13A 1.855(8) . ?
Si1A C14A 1.865(5) . ?
Si1A C15A 1.848(8) . ?
Si2A N2A 1.742(4) . ?
Si2A C16A 1.852(6) . ?
Si2A C17A 1.850(6) . ?
Si2A C18A 1.879(5) . ?
Al1A K1A 3.5993(15) 2_675 ?
Al1A N1A 1.909(4) . ?
Al1A N2A 1.916(4) . ?
N1A C1A 1.438(5) . ?
N2A C19A 1.427(5) . ?
C1A C2A 1.416(7) . ?
C1A C6A 1.402(7) . ?
C2A C3A 1.393(7) . ?
C2A C7A 1.511(7) . ?
C3A H3A 0.9500 . ?
C3A C4A 1.384(8) . ?
C4A H4A 0.9500 . ?
C4A C5A 1.391(8) . ?
C5A H5A 0.9500 . ?
C5A C6A 1.404(6) . ?
C6A C10A 1.514(8) . ?
C7A H7A 1.0000 . ?
C7A C8A 1.527(9) . ?
C7A C9A 1.507(9) . ?
C8A H8AA 0.9800 . ?
C8A H8AB 0.9800 . ?
C8A H8AC 0.9800 . ?
C9A H9AA 0.9800 . ?
C9A H9AB 0.9800 . ?
C9A H9AC 0.9800 . ?
C10A H10A 1.0000 . ?
C10A C11A 1.536(7) . ?
C10A C12A 1.503(10) . ?
C11A H11D 0.9800 . ?
C11A H11E 0.9800 . ?
C11A H11F 0.9800 . ?
C12A H12D 0.9800 . ?
C12A H12E 0.9800 . ?
C12A H12F 0.9800 . ?
C13A H13D 0.9800 . ?
C13A H13E 0.9800 . ?
C13A H13F 0.9800 . ?
C14A H14D 0.9800 . ?
C14A H14E 0.9800 . ?
C14A H14F 0.9800 . ?
C15A H15D 0.9800 . ?
C15A H15E 0.9800 . ?
C15A H15F 0.9800 . ?
C16A H16D 0.9800 . ?
C16A H16E 0.9800 . ?
C16A H16F 0.9800 . ?
C17A H17D 0.9800 . ?
C17A H17E 0.9800 . ?
C17A H17F 0.9800 . ?
C18A H18D 0.9800 . ?
C18A H18E 0.9800 . ?
C18A H18F 0.9800 . ?
C19A K1A 3.360(4) 2_675 ?
C19A C20A 1.422(6) . ?
C19A C24A 1.416(6) . ?
C20A K1A 3.445(4) 2_675 ?
C20A C21A 1.401(6) . ?
C20A C25A 1.504(6) . ?
C21A K1A 3.388(4) 2_675 ?
C21A H21A 0.9500 . ?
C21A C22A 1.379(7) . ?
C22A K1A 3.289(4) 2_675 ?
C22A H22A 0.9500 . ?
C22A C23A 1.396(7) . ?
C23A K1A 3.239(4) 2_675 ?
C23A H23A 0.9500 . ?
C23A C24A 1.391(6) . ?
C24A K1A 3.283(4) 2_675 ?
C24A C28A 1.534(6) . ?
C25A H25A 1.0000 . ?
C25A C26A 1.525(7) . ?
C25A C27A 1.528(7) . ?
C26A H26D 0.9800 . ?
C26A H26E 0.9800 . ?
C26A H26F 0.9800 . ?
C27A H27D 0.9800 . ?
C27A H27E 0.9800 . ?
C27A H27F 0.9800 . ?
C28A H28A 1.0000 . ?
C28A C29A 1.533(7) . ?
C28A C30A 1.522(6) . ?
C29A H29D 0.9800 . ?
C29A H29E 0.9800 . ?
C29A H29F 0.9800 . ?
C30A H30D 0.9800 . ?
C30A H30E 0.9800 . ?
C30A H30F 0.9800 . ?

loop_
_geom_torsion_atom_site_label_1
_geom_torsion_atom_site_label_2
_geom_torsion_atom_site_label_3
_geom_torsion_atom_site_label_4
_geom_torsion
_geom_torsion_site_symmetry_1
_geom_torsion_site_symmetry_2
_geom_torsion_site_symmetry_3
_geom_torsion_site_symmetry_4
_geom_torsion_publ_flag
K1 C1 C2 C3 -65.1(3) . . . . ?
K1 C1 C2 C7 117.9(4) . . . . ?
K1 C1 C6 C5 65.5(4) . . . . ?
K1 C1 C6 C10 -115.0(4) . . . . ?
K1 C2 C3 C4 -67.1(4) . . . . ?
K1 C2 C7 C8 -144.5(4) . . . . ?
K1 C2 C7 C9 -18.1(5) . . . . ?
K1 C3 C4 C5 -70.8(4) . . . . ?
K1 C4 C5 C6 -70.1(4) . . . . ?
K1 C5 C6 C1 -68.0(4) . . . . ?
K1 C5 C6 C10 112.5(4) . . . . ?
K1 C6 C10 C11 133.4(4) . . . . ?
K1 C6 C10 C12 10.9(5) . . . . ?
K1 C19 C20 C21 67.9(4) 2_665 . . . ?
K1 C19 C20 C25 -110.5(4) 2_665 . . . ?
K1 C19 C24 C23 -64.2(4) 2_665 . . . ?
K1 C19 C24 C28 116.5(4) 2_665 . . . ?
K1 C20 C21 C22 71.3(4) 2_665 . . . ?
K1 C20 C25 C26 127.2(4) 2_665 . . . ?
K1 C20 C25 C27 5.9(5) 2_665 . . . ?
K1 C21 C22 C23 70.0(4) 2_665 . . . ?
K1 C22 C23 C24 68.8(4) 2_665 . . . ?
K1 C23 C24 C19 63.8(4) 2_665 . . . ?
K1 C23 C24 C28 -116.9(4) 2_665 . . . ?
K1 C24 C28 C29 -144.5(4) 2_665 . . . ?
K1 C24 C28 C30 -21.5(5) 2_665 . . . ?
Si1 N1 C1 K1 174.23(17) . . . . ?
Si1 N1 C1 C2 -96.7(4) . . . . ?
Si1 N1 C1 C6 85.7(4) . . . . ?
Si2 N2 C19 K1 166.85(17) . . . 2_665 ?
Si2 N2 C19 C20 80.0(4) . . . . ?
Si2 N2 C19 C24 -100.5(4) . . . . ?
Al1 N1 C1 K1 -3.2(3) . . . . ?
Al1 N1 C1 C2 85.9(4) . . . . ?
Al1 N1 C1 C6 -91.7(4) . . . . ?
Al1 N2 C19 K1 -8.5(3) . . . 2_665 ?
Al1 N2 C19 C20 -95.4(4) . . . . ?
Al1 N2 C19 C24 84.2(4) . . . . ?
N1 C1 C2 K1 -112.0(3) . . . . ?
N1 C1 C2 C3 -177.0(4) . . . . ?
N1 C1 C2 C7 5.9(6) . . . . ?
N1 C1 C6 K1 111.4(3) . . . . ?
N1 C1 C6 C5 176.9(4) . . . . ?
N1 C1 C6 C10 -3.6(6) . . . . ?
N2 C19 C20 K1 109.8(3) . . . 2_665 ?
N2 C19 C20 C21 177.8(4) . . . . ?
N2 C19 C20 C25 -0.6(6) . . . . ?
N2 C19 C24 K1 -112.8(3) . . . 2_665 ?
N2 C19 C24 C23 -177.0(4) . . . . ?
N2 C19 C24 C28 3.8(6) . . . . ?
C1 C2 C3 K1 67.4(3) . . . . ?
C1 C2 C3 C4 0.3(6) . . . . ?
C1 C2 C7 C8 120.1(5) . . . . ?
C1 C2 C7 C9 -113.5(5) . . . . ?
C1 C6 C10 C11 -132.5(5) . . . . ?
C1 C6 C10 C12 105.0(5) . . . . ?
C2 C1 C6 K1 -66.1(3) . . . . ?
C2 C1 C6 C5 -0.6(6) . . . . ?
C2 C1 C6 C10 178.9(4) . . . . ?
C2 C3 C4 K1 69.6(4) . . . . ?
C2 C3 C4 C5 -1.2(7) . . . . ?
C3 C2 C7 C8 -57.0(6) . . . . ?
C3 C2 C7 C9 69.4(6) . . . . ?
C3 C4 C5 K1 71.2(4) . . . . ?
C3 C4 C5 C6 1.1(7) . . . . ?
C4 C5 C6 K1 67.8(4) . . . . ?
C4 C5 C6 C1 -0.2(6) . . . . ?
C4 C5 C6 C10 -179.7(4) . . . . ?
C5 C6 C10 C11 47.0(6) . . . . ?
C5 C6 C10 C12 -75.5(5) . . . . ?
C6 C1 C2 K1 65.6(3) . . . . ?
C6 C1 C2 C3 0.6(6) . . . . ?
C6 C1 C2 C7 -176.5(4) . . . . ?
C7 C2 C3 K1 -115.4(4) . . . . ?
C7 C2 C3 C4 177.5(4) . . . . ?
C13 Si1 N1 Al1 -77.8(4) . . . . ?
C13 Si1 N1 C1 105.8(3) . . . . ?
C14 Si1 N1 Al1 165.4(3) . . . . ?
C14 Si1 N1 C1 -11.0(4) . . . . ?
C15 Si1 N1 Al1 46.6(4) . . . . ?
C15 Si1 N1 C1 -129.8(3) . . . . ?
C16 Si2 N2 Al1 42.0(4) . . . . ?
C16 Si2 N2 C19 -131.6(4) . . . . ?
C17 Si2 N2 Al1 -80.8(4) . . . . ?
C17 Si2 N2 C19 105.6(4) . . . . ?
C18 Si2 N2 Al1 161.4(3) . . . . ?
C18 Si2 N2 C19 -12.1(4) . . . . ?
C19 C20 C21 K1 -70.4(4) . . . 2_665 ?
C19 C20 C21 C22 0.9(7) . . . . ?
C19 C20 C25 C26 -140.2(5) . . . . ?
C19 C20 C25 C27 98.5(5) . . . . ?
C19 C24 C28 C29 124.6(5) . . . . ?
C19 C24 C28 C30 -112.3(5) . . . . ?
C20 C19 C24 K1 66.8(3) . . . 2_665 ?
C20 C19 C24 C23 2.6(6) . . . . ?
C20 C19 C24 C28 -176.7(4) . . . . ?
C20 C21 C22 K1 -70.8(4) . . . 2_665 ?
C20 C21 C22 C23 -0.8(7) . . . . ?
C21 C20 C25 C26 41.4(6) . . . . ?
C21 C20 C25 C27 -79.9(5) . . . . ?
C21 C22 C23 K1 -67.2(4) . . . 2_665 ?
C21 C22 C23 C24 1.6(7) . . . . ?
C22 C23 C24 K1 -66.3(4) . . . 2_665 ?
C22 C23 C24 C19 -2.5(6) . . . . ?
C22 C23 C24 C28 176.8(4) . . . . ?
C23 C24 C28 C29 -54.6(6) . . . . ?
C23 C24 C28 C30 68.4(6) . . . . ?
C24 C19 C20 K1 -69.7(4) . . . 2_665 ?
C24 C19 C20 C21 -1.8(6) . . . . ?
C24 C19 C20 C25 179.8(4) . . . . ?
C25 C20 C21 K1 108.1(4) . . . 2_665 ?
C25 C20 C21 C22 179.4(4) . . . . ?
K1A C1A C2A C3A -62.9(4) . . . . ?
K1A C1A C2A C7A 112.5(5) . . . . ?
K1A C1A C6A C5A 65.3(4) . . . . ?
K1A C1A C6A C10A -115.0(5) . . . . ?
K1A C2A C3A C4A -67.1(4) . . . . ?
K1A C2A C7A C8A -134.7(6) . . . . ?
K1A C2A C7A C9A -12.1(6) . . . . ?
K1A C3A C4A C5A -70.8(4) . . . . ?
K1A C4A C5A C6A -70.4(4) . . . . ?
K1A C5A C6A C1A -68.6(4) . . . . ?
K1A C5A C6A C10A 111.7(4) . . . . ?
K1A C6A C10A C11A 141.1(5) . . . . ?
K1A C6A C10A C12A 16.5(6) . . . . ?
K1A C19A C20A C21A 63.9(4) 2_675 . . . ?
K1A C19A C20A C25A -118.5(4) 2_675 . . . ?
K1A C19A C24A C23A -68.0(3) 2_675 . . . ?
K1A C19A C24A C28A 110.5(4) 2_675 . . . ?
K1A C20A C21A C22A 64.1(4) 2_675 . . . ?
K1A C20A C25A C26A 145.2(4) 2_675 . . . ?
K1A C20A C25A C27A 22.7(5) 2_675 . . . ?
K1A C21A C22A C23A 69.1(4) 2_675 . . . ?
K1A C22A C23A C24A 70.5(4) 2_675 . . . ?
K1A C23A C24A C19A 70.6(3) 2_675 . . . ?
K1A C23A C24A C28A -107.9(3) 2_675 . . . ?
K1A C24A C28A C29A -130.5(4) 2_675 . . . ?
K1A C24A C28A C30A -6.5(5) 2_675 . . . ?
Si1A N1A C1A K1A -173.49(19) . . . . ?
Si1A N1A C1A C2A -82.0(4) . . . . ?
Si1A N1A C1A C6A 97.9(4) . . . . ?
Si2A N2A C19A K1A -170.16(18) . . . 2_675 ?
Si2A N2A C19A C20A 96.2(4) . . . . ?
Si2A N2A C19A C24A -84.9(4) . . . . ?
Al1A N1A C1A K1A 1.7(4) . . . . ?
Al1A N1A C1A C2A 93.2(4) . . . . ?
Al1A N1A C1A C6A -86.9(4) . . . . ?
Al1A N2A C19A K1A 10.0(3) . . . 2_675 ?
Al1A N2A C19A C20A -83.7(4) . . . . ?
Al1A N2A C19A C24A 95.2(4) . . . . ?
N1A C1A C2A K1A -114.8(4) . . . . ?
N1A C1A C2A C3A -177.7(4) . . . . ?
N1A C1A C2A C7A -2.3(7) . . . . ?
N1A C1A C6A K1A 113.6(4) . . . . ?
N1A C1A C6A C5A 178.9(4) . . . . ?
N1A C1A C6A C10A -1.4(7) . . . . ?
N2A C19A C20A K1A 111.9(4) . . . 2_675 ?
N2A C19A C20A C21A 175.8(4) . . . . ?
N2A C19A C20A C25A -6.6(6) . . . . ?
N2A C19A C24A K1A -108.3(3) . . . 2_675 ?
N2A C19A C24A C23A -176.3(4) . . . . ?
N2A C19A C24A C28A 2.2(6) . . . . ?
C1A C2A C3A K1A 65.2(4) . . . . ?
C1A C2A C3A C4A -1.9(7) . . . . ?
C1A C2A C7A C8A 133.8(7) . . . . ?
C1A C2A C7A C9A -103.6(6) . . . . ?
C1A C6A C10A C11A -123.7(6) . . . . ?
C1A C6A C10A C12A 111.7(6) . . . . ?
C2A C1A C6A K1A -66.5(4) . . . . ?
C2A C1A C6A C5A -1.2(6) . . . . ?
C2A C1A C6A C10A 178.5(4) . . . . ?
C2A C3A C4A K1A 70.8(4) . . . . ?
C2A C3A C4A C5A 0.0(7) . . . . ?
C3A C2A C7A C8A -50.7(8) . . . . ?
C3A C2A C7A C9A 71.9(6) . . . . ?
C3A C4A C5A K1A 71.6(4) . . . . ?
C3A C4A C5A C6A 1.3(7) . . . . ?
C4A C5A C6A K1A 67.9(4) . . . . ?
C4A C5A C6A C1A -0.7(7) . . . . ?
C4A C5A C6A C10A 179.6(5) . . . . ?
C5A C6A C10A C11A 56.0(7) . . . . ?
C5A C6A C10A C12A -68.6(6) . . . . ?
C6A C1A C2A K1A 65.3(4) . . . . ?
C6A C1A C2A C3A 2.4(6) . . . . ?
C6A C1A C2A C7A 177.8(5) . . . . ?
C7A C2A C3A K1A -110.4(4) . . . . ?
C7A C2A C3A C4A -177.5(5) . . . . ?
C13A Si1A N1A Al1A -46.6(5) . . . . ?
C13A Si1A N1A C1A 126.5(4) . . . . ?
C14A Si1A N1A Al1A -168.6(4) . . . . ?
C14A Si1A N1A C1A 4.5(5) . . . . ?
C15A Si1A N1A Al1A 76.7(4) . . . . ?
C15A Si1A N1A C1A -110.2(4) . . . . ?
C16A Si2A N2A Al1A 79.9(4) . . . . ?
C16A Si2A N2A C19A -99.9(4) . . . . ?
C17A Si2A N2A Al1A -44.8(4) . . . . ?
C17A Si2A N2A C19A 135.4(4) . . . . ?
C18A Si2A N2A Al1A -163.6(3) . . . . ?
C18A Si2A N2A C19A 16.6(4) . . . . ?
C19A C20A C21A K1A -63.2(4) . . . 2_675 ?
C19A C20A C21A C22A 0.9(7) . . . . ?
C19A C20A C25A C26A -123.7(5) . . . . ?
C19A C20A C25A C27A 113.8(5) . . . . ?
C19A C24A C28A C29A 136.3(5) . . . . ?
C19A C24A C28A C30A -99.7(5) . . . . ?
C20A C19A C24A K1A 70.7(4) . . . 2_675 ?
C20A C19A C24A C23A 2.7(6) . . . . ?
C20A C19A C24A C28A -178.9(4) . . . . ?
C20A C21A C22A K1A -67.3(4) . . . 2_675 ?
C20A C21A C22A C23A 1.8(7) . . . . ?
C21A C20A C25A C26A 53.8(6) . . . . ?
C21A C20A C25A C27A -68.6(6) . . . . ?
C21A C22A C23A K1A -72.8(4) . . . 2_675 ?
C21A C22A C23A C24A -2.3(7) . . . . ?
C22A C23A C24A K1A -70.6(4) . . . 2_675 ?
C22A C23A C24A C19A 0.1(6) . . . . ?
C22A C23A C24A C28A -178.5(4) . . . . ?
C23A C24A C28A C29A -45.2(6) . . . . ?
C23A C24A C28A C30A 78.8(5) . . . . ?
C24A C19A C20A K1A -67.0(3) . . . 2_675 ?
C24A C19A C20A C21A -3.2(6) . . . . ?
C24A C19A C20A C25A 174.4(4) . . . . ?
C25A C20A C21A K1A 119.2(4) . . . 2_675 ?
C25A C20A C21A C22A -176.7(4) . . . . ?

loop_
_twin_individual_id
_twin_individual_mass_fraction_refined
1 0.59(7)
2 0.41(7)

loop_
_smtbx_masks_void_nr
_smtbx_masks_void_average_x
_smtbx_masks_void_average_y
_smtbx_masks_void_average_z
_smtbx_masks_void_volume
_smtbx_masks_void_count_electrons
_smtbx_masks_void_content
1 -0.637 0.250 -0.812 958.6 116.6 ?
2 0.325 0.750 -0.346 958.6 116.6 ?
